data_4128276
loop_
_publ_author_name
'Zhang, Juner'
'Huang, Xiongyi'
'Zhang, Ruijie K.'
'Arnold, Frances H.'

_publ_section_title
;
 Enantiodivergent \a-Amino C-H Fluoroalkylation Catalyzed by Engineered
 Cytochrome P450s.
;
_journal_issue 25
_journal_name_full 'Journal of the American Chemical Society'
_journal_page_first 9798
_journal_page_last 9802
_journal_paper_doi 10.1021/jacs.9b04344
_journal_volume 141
_journal_year 2019
_chemical_absolute_configuration ad
_chemical_formula_moiety 'C14 H16 F5 N O'
_chemical_formula_sum 'C14 H16 F5 N O'
_chemical_formula_weight 309.28
_space_group_crystal_system monoclinic
_space_group_IT_number 4
_space_group_name_Hall 'P 2yb'
_space_group_name_H-M_alt 'P 1 21 1'
_symmetry_space_group_name_Hall 'P 2yb'
_symmetry_space_group_name_H-M 'P 1 21 1'
_atom_sites_solution_hydrogens geom
_audit_creation_date 2019-03-30
_audit_creation_method
;
Olex2 1.2
(compiled 2018.05.29 svn.r3508 for OlexSys, GUI svn.r5506),
 SHELXL-2018/3, and manual edit
;
_cell_angle_alpha 90
_cell_angle_beta 98.627(7)
_cell_angle_gamma 90
_cell_formula_units_Z 2
_cell_length_a 8.7849(11)
_cell_length_b 5.4108(8)
_cell_length_c 14.8752(19)
_cell_measurement_reflns_used 9848
_cell_measurement_temperature 100
_cell_measurement_theta_max 79.05
_cell_measurement_theta_min 3.00
_cell_volume 699.07(16)
_computing_cell_refinement 'SAINT V8.38A (Bruker-AXS, 2016)'
_computing_data_collection 'BIS V6.2.9/2018-03-16 & APEX3 v2018.7-2 (Bruker-AXS, 2018)'
_computing_data_reduction 'SAINT V8.38A (Bruker-AXS, 2016)'
_computing_molecular_graphics 'DIAMOND 3 (Crystal Impact, 1999)'
_computing_publication_material 'Olex2 (Dolomanov et al., 2009)'
_computing_structure_refinement 'SHELXL-2018/3 (Sheldrick, 2015)'
_computing_structure_solution 'SHELXT-2014/5 (Sheldrick, 2013)'
_diffrn_ambient_temperature 100
_diffrn_detector 'CPAD Area Detector'
_diffrn_detector_area_resol_mean 7.69
_diffrn_detector_type 'Bruker PHOTON II'
_diffrn_measured_fraction_theta_full 0.985
_diffrn_measured_fraction_theta_max 0.967
_diffrn_measurement_device '\k-geometry diffractometer'
_diffrn_measurement_device_type 'Bruker APEX-II CCD'
_diffrn_measurement_method '\f and \w scans'
_diffrn_radiation_monochromator 'multilayer mirrors'
_diffrn_radiation_type CuK\a
_diffrn_radiation_wavelength 1.54178
_diffrn_reflns_av_R_equivalents 0.0414
_diffrn_reflns_av_unetI/netI 0.0219
_diffrn_reflns_Laue_measured_fraction_full 0.985
_diffrn_reflns_Laue_measured_fraction_max 0.967
_diffrn_reflns_limit_h_max 11
_diffrn_reflns_limit_h_min -10
_diffrn_reflns_limit_k_max 6
_diffrn_reflns_limit_k_min -6
_diffrn_reflns_limit_l_max 18
_diffrn_reflns_limit_l_min -18
_diffrn_reflns_number 22266
_diffrn_reflns_point_group_measured_fraction_full 0.979
_diffrn_reflns_point_group_measured_fraction_max 0.936
_diffrn_reflns_theta_full 67.679
_diffrn_reflns_theta_max 79.309
_diffrn_reflns_theta_min 3.005
_diffrn_source 'microfocus sealed tube'
_diffrn_source_current 1
_diffrn_source_power 0.05
_diffrn_source_type 'Incoatec I\mS HB'
_diffrn_source_voltage 50
_diffrn_standards_number 0
_exptl_absorpt_coefficient_mu 1.212
_exptl_absorpt_correction_T_max 1.0000
_exptl_absorpt_correction_T_min 0.6450
_exptl_absorpt_correction_type multi-scan
_exptl_absorpt_process_details
;
SADABS-2016/2 (Bruker,2016/2) was used for absorption correction.
wR2(int) was 0.1210 before and 0.0849 after correction.
The Ratio of minimum to maximum transmission is 0.6450.
The \l/2 correction factor is Not present.
;
_exptl_crystal_colour colourless
_exptl_crystal_density_diffrn 1.469
_exptl_crystal_description block
_exptl_crystal_F_000 320
_exptl_crystal_size_max 0.24
_exptl_crystal_size_mid 0.23
_exptl_crystal_size_min 0.12
_refine_diff_density_max 0.213
_refine_diff_density_min -0.137
_refine_diff_density_rms 0.032
_refine_ls_abs_structure_details
;
 Flack x determined using 1190 quotients [(I+)-(I-)]/[(I+)+(I-)]
 (Parsons, Flack and Wagner, Acta Cryst. B69 (2013) 249-259).
;
_refine_ls_abs_structure_Flack 0.15(4)
_refine_ls_extinction_coef 0.0038(9)
_refine_ls_extinction_expression Fc^*^=kFc[1+0.001xFc^2^\l^3^/sin(2\q)]^-1/4^
_refine_ls_extinction_method 'SHELXL-2018/3 (Sheldrick 2018)'
_refine_ls_goodness_of_fit_ref 1.046
_refine_ls_hydrogen_treatment constr
_refine_ls_matrix_type full
_refine_ls_number_parameters 192
_refine_ls_number_reflns 2842
_refine_ls_number_restraints 1
_refine_ls_restrained_S_all 1.046
_refine_ls_R_factor_all 0.0279
_refine_ls_R_factor_gt 0.0276
_refine_ls_shift/su_max 0.000
_refine_ls_shift/su_mean 0.000
_refine_ls_structure_factor_coef Fsqd
_refine_ls_weighting_details 'w=1/[\s^2^(Fo^2^)+(0.0283P)^2^+0.2093P] where P=(Fo^2^+2Fc^2^)/3'
_refine_ls_weighting_scheme calc
_refine_ls_wR_factor_gt 0.0694
_refine_ls_wR_factor_ref 0.0696
_reflns_Friedel_coverage 0.748
_reflns_Friedel_fraction_full 0.972
_reflns_Friedel_fraction_max 0.899
_reflns_number_gt 2809
_reflns_number_total 2842
_reflns_threshold_expression 'I > 2\s(I)'
_cod_data_source_file ja9b04344_si_003.cif
_cod_data_source_block v18651
_cod_database_code 4128276
_shelx_shelxl_version_number 2018/3
_shelx_space_group_comment
;
The symmetry employed for this shelxl refinement is uniquely defined
by the following loop, which should always be used as a source of
symmetry information in preference to the above space-group names.
They are only intended as comments.
;
_shelx_estimated_absorpt_t_max 0.868
_shelx_estimated_absorpt_t_min 0.760
_refine_ls_abs_structure_hooft 0.17(3)
_olex2_refinement_description
;
1. Fixed Uiso
 At 1.2 times of:
  All C(H) groups, All C(H,H) groups
 At 1.5 times of:
  All C(H,H,H) groups
2.a Ternary CH refined with riding coordinates:
 C11(H11)
2.b Secondary CH2 refined with riding coordinates:
 C8(H8A,H8B), C9(H9A,H9B), C10(H10A,H10B), C12(H12A,H12B)
2.c Aromatic/amide H refined with riding coordinates:
 C1(H1), C2(H2), C4(H4), C5(H5)
2.d Idealised Me refined as rotating group:
 C7(H7A,H7B,H7C)
;
_olex2_submission_special_instructions 'No special instructions were received'

loop_
_space_group_symop_operation_xyz
'x, y, z'
'-x, y+1/2, -z'

loop_
_atom_site_label
_atom_site_type_symbol
_atom_site_fract_x
_atom_site_fract_y
_atom_site_fract_z
_atom_site_U_iso_or_equiv
_atom_site_adp_type
_atom_site_occupancy
_atom_site_site_symmetry_order
_atom_site_calc_flag
_atom_site_refinement_flags_posn
F1 F 0.73321(16) 0.1607(2) 0.16661(9) 0.0395(3) Uani 1 1 d .
F2 F 0.57808(13) 0.2920(3) 0.04834(8) 0.0366(3) Uani 1 1 d .
F3 F 0.95414(14) 0.4795(3) 0.12839(9) 0.0510(4) Uani 1 1 d .
F4 F 0.86937(15) 0.2356(3) 0.01812(9) 0.0502(4) Uani 1 1 d .
F5 F 0.80130(17) 0.6170(3) 0.01209(9) 0.0486(4) Uani 1 1 d .
O1 O 0.90483(14) 0.6254(3) 0.63584(9) 0.0254(3) Uani 1 1 d .
N1 N 0.51930(18) 0.6832(3) 0.30176(11) 0.0264(4) Uani 1 1 d .
C1 C 0.7296(2) 0.4748(4) 0.39972(13) 0.0228(4) Uani 1 1 d .
H1 H 0.739885 0.359297 0.352887 0.027 Uiso 1 1 calc R
C2 C 0.82724(19) 0.4575(4) 0.48236(13) 0.0220(4) Uani 1 1 d .
H2 H 0.902623 0.330433 0.491443 0.026 Uiso 1 1 calc R
C3 C 0.81485(19) 0.6250(4) 0.55148(12) 0.0207(4) Uani 1 1 d .
C4 C 0.70294(19) 0.8088(3) 0.53720(13) 0.0217(4) Uani 1 1 d .
H4 H 0.693558 0.923973 0.584272 0.026 Uiso 1 1 calc R
C5 C 0.60512(19) 0.8261(3) 0.45528(13) 0.0216(4) Uani 1 1 d .
H5 H 0.529293 0.952537 0.447040 0.026 Uiso 1 1 calc R
C6 C 0.61635(19) 0.6593(4) 0.38416(12) 0.0209(4) Uani 1 1 d .
C7 C 1.0147(2) 0.4310(4) 0.65313(14) 0.0278(4) Uani 1 1 d .
H7A H 1.090139 0.444755 0.611046 0.042 Uiso 1 1 calc GR
H7B H 0.962055 0.271237 0.644392 0.042 Uiso 1 1 calc GR
H7C H 1.067650 0.443325 0.715832 0.042 Uiso 1 1 calc GR
C8 C 0.3830(2) 0.8396(4) 0.29123(13) 0.0244(4) Uani 1 1 d .
H8A H 0.411033 1.014968 0.303430 0.029 Uiso 1 1 calc R
H8B H 0.310757 0.787084 0.332630 0.029 Uiso 1 1 calc R
C9 C 0.3132(2) 0.8019(4) 0.19252(14) 0.0289(4) Uani 1 1 d .
H9A H 0.359414 0.915838 0.152071 0.035 Uiso 1 1 calc R
H9B H 0.200336 0.827008 0.183670 0.035 Uiso 1 1 calc R
C10 C 0.3537(2) 0.5323(4) 0.17482(15) 0.0278(4) Uani 1 1 d .
H10A H 0.352387 0.501508 0.109098 0.033 Uiso 1 1 calc R
H10B H 0.281269 0.417084 0.198136 0.033 Uiso 1 1 calc R
C11 C 0.5171(2) 0.5052(4) 0.22767(12) 0.0228(4) Uani 1 1 d .
H11 H 0.532897 0.333945 0.252609 0.027 Uiso 1 1 calc R
C12 C 0.6456(2) 0.5719(4) 0.17136(13) 0.0232(4) Uani 1 1 d .
H12A H 0.609734 0.711466 0.130603 0.028 Uiso 1 1 calc R
H12B H 0.736896 0.629043 0.213422 0.028 Uiso 1 1 calc R
C13 C 0.6934(2) 0.3646(4) 0.11502(14) 0.0261(4) Uani 1 1 d .
C14 C 0.8326(2) 0.4246(5) 0.06716(14) 0.0347(5) Uani 1 1 d .

loop_
_atom_site_aniso_label
_atom_site_aniso_U_11
_atom_site_aniso_U_22
_atom_site_aniso_U_33
_atom_site_aniso_U_23
_atom_site_aniso_U_13
_atom_site_aniso_U_12
F1 0.0480(7) 0.0296(6) 0.0418(7) 0.0025(5) 0.0099(6) 0.0091(6)
F2 0.0259(6) 0.0494(8) 0.0334(7) -0.0177(6) 0.0003(5) -0.0039(5)
F3 0.0211(6) 0.0883(12) 0.0434(8) -0.0178(8) 0.0040(5) -0.0065(7)
F4 0.0359(7) 0.0743(11) 0.0417(8) -0.0215(7) 0.0103(6) 0.0120(7)
F5 0.0467(8) 0.0629(10) 0.0407(8) 0.0093(7) 0.0213(6) -0.0030(7)
O1 0.0197(6) 0.0300(7) 0.0252(7) -0.0019(5) -0.0007(5) 0.0028(5)
N1 0.0221(8) 0.0343(9) 0.0223(8) -0.0025(7) 0.0021(6) 0.0086(7)
C1 0.0188(8) 0.0269(10) 0.0237(9) -0.0029(7) 0.0065(7) 0.0016(7)
C2 0.0157(8) 0.0235(9) 0.0274(10) 0.0007(7) 0.0050(7) 0.0017(7)
C3 0.0145(7) 0.0245(9) 0.0232(9) 0.0005(7) 0.0034(6) -0.0020(7)
C4 0.0192(8) 0.0222(9) 0.0244(9) -0.0030(7) 0.0058(7) -0.0001(7)
C5 0.0178(8) 0.0218(9) 0.0264(9) 0.0013(7) 0.0068(7) 0.0015(7)
C6 0.0159(8) 0.0254(9) 0.0224(9) 0.0036(7) 0.0058(6) -0.0005(7)
C7 0.0192(9) 0.0330(10) 0.0296(10) 0.0016(8) -0.0015(7) 0.0033(8)
C8 0.0192(8) 0.0256(9) 0.0286(10) 0.0059(7) 0.0047(7) 0.0031(7)
C9 0.0207(9) 0.0349(11) 0.0300(11) 0.0047(9) 0.0002(7) 0.0037(8)
C10 0.0196(9) 0.0326(10) 0.0306(10) -0.0005(8) 0.0014(7) -0.0016(7)
C11 0.0194(8) 0.0271(9) 0.0223(9) 0.0012(7) 0.0041(7) -0.0010(7)
C12 0.0213(9) 0.0258(9) 0.0227(9) -0.0017(7) 0.0039(7) -0.0039(7)
C13 0.0224(9) 0.0302(10) 0.0245(10) -0.0027(7) -0.0007(7) -0.0007(7)
C14 0.0240(10) 0.0507(13) 0.0295(11) -0.0089(10) 0.0047(8) 0.0014(9)

loop_
_atom_type_symbol
_atom_type_description
_atom_type_scat_dispersion_real
_atom_type_scat_dispersion_imag
_atom_type_scat_source
C C 0.0181 0.0091 'International Tables Vol C Tables 4.2.6.8 and 6.1.1.4'
H H 0.0000 0.0000 'International Tables Vol C Tables 4.2.6.8 and 6.1.1.4'
F F 0.0727 0.0534 'International Tables Vol C Tables 4.2.6.8 and 6.1.1.4'
N N 0.0311 0.0180 'International Tables Vol C Tables 4.2.6.8 and 6.1.1.4'
O O 0.0492 0.0322 'International Tables Vol C Tables 4.2.6.8 and 6.1.1.4'

loop_
_exptl_crystal_face_index_h
_exptl_crystal_face_index_k
_exptl_crystal_face_index_l
_exptl_crystal_face_perp_dist
-1.00 0.00 1.00 0.0540
1.00 0.00 -1.00 0.0840
0.00 -1.00 0.00 0.1120
0.00 0.00 -1.00 0.0160
0.00 0.00 1.00 0.0580
0.00 2.00 1.00 0.1100

loop_
_geom_angle_atom_site_label_1
_geom_angle_atom_site_label_2
_geom_angle_atom_site_label_3
_geom_angle
C3 O1 C7 116.32(14)
C6 N1 C8 122.33(15)
C6 N1 C11 122.73(15)
C8 N1 C11 112.61(15)
C2 C1 H1 119.3
C2 C1 C6 121.37(17)
C6 C1 H1 119.3
C1 C2 H2 119.9
C3 C2 C1 120.27(17)
C3 C2 H2 119.9
O1 C3 C2 125.28(16)
O1 C3 C4 115.65(16)
C2 C3 C4 119.07(16)
C3 C4 H4 119.6
C5 C4 C3 120.87(16)
C5 C4 H4 119.6
C4 C5 H5 119.5
C4 C5 C6 120.98(16)
C6 C5 H5 119.5
N1 C6 C1 122.49(17)
N1 C6 C5 120.07(16)
C1 C6 C5 117.43(16)
O1 C7 H7A 109.5
O1 C7 H7B 109.5
O1 C7 H7C 109.5
H7A C7 H7B 109.5
H7A C7 H7C 109.5
H7B C7 H7C 109.5
N1 C8 H8A 111.1
N1 C8 H8B 111.1
N1 C8 C9 103.42(15)
H8A C8 H8B 109.0
C9 C8 H8A 111.1
C9 C8 H8B 111.1
C8 C9 H9A 111.2
C8 C9 H9B 111.2
C8 C9 C10 102.93(16)
H9A C9 H9B 109.1
C10 C9 H9A 111.2
C10 C9 H9B 111.2
C9 C10 H10A 111.2
C9 C10 H10B 111.2
C9 C10 C11 103.05(15)
H10A C10 H10B 109.1
C11 C10 H10A 111.2
C11 C10 H10B 111.2
N1 C11 C10 103.22(15)
N1 C11 H11 110.2
N1 C11 C12 109.07(15)
C10 C11 H11 110.2
C10 C11 C12 113.73(16)
C12 C11 H11 110.2
C11 C12 H12A 108.6
C11 C12 H12B 108.6
H12A C12 H12B 107.6
C13 C12 C11 114.69(16)
C13 C12 H12A 108.6
C13 C12 H12B 108.6
F1 C13 F2 106.04(16)
F1 C13 C12 111.21(16)
F1 C13 C14 106.13(17)
F2 C13 C12 112.47(16)
F2 C13 C14 106.21(16)
C12 C13 C14 114.22(16)
F3 C14 C13 110.02(17)
F4 C14 F3 108.21(18)
F4 C14 F5 108.10(17)
F4 C14 C13 111.63(19)
F5 C14 F3 108.6(2)
F5 C14 C13 110.23(17)

loop_
_geom_bond_atom_site_label_1
_geom_bond_atom_site_label_2
_geom_bond_distance
F1 C13 1.359(2)
F2 C13 1.365(2)
F3 C14 1.329(2)
F4 C14 1.324(3)
F5 C14 1.328(3)
O1 C3 1.379(2)
O1 C7 1.425(2)
N1 C6 1.390(2)
N1 C8 1.456(2)
N1 C11 1.462(2)
C1 H1 0.9500
C1 C2 1.393(3)
C1 C6 1.404(2)
C2 H2 0.9500
C2 C3 1.387(3)
C3 C4 1.392(2)
C4 H4 0.9500
C4 C5 1.385(3)
C5 H5 0.9500
C5 C6 1.405(3)
C7 H7A 0.9800
C7 H7B 0.9800
C7 H7C 0.9800
C8 H8A 0.9900
C8 H8B 0.9900
C8 C9 1.518(3)
C9 H9A 0.9900
C9 H9B 0.9900
C9 C10 1.534(3)
C10 H10A 0.9900
C10 H10B 0.9900
C10 C11 1.537(3)
C11 H11 1.0000
C11 C12 1.546(2)
C12 H12A 0.9900
C12 H12B 0.9900
C12 C13 1.497(3)
C13 C14 1.539(3)

loop_
_geom_torsion_atom_site_label_1
_geom_torsion_atom_site_label_2
_geom_torsion_atom_site_label_3
_geom_torsion_atom_site_label_4
_geom_torsion
F1 C13 C14 F3 -62.8(2)
F1 C13 C14 F4 57.4(2)
F1 C13 C14 F5 177.53(17)
F2 C13 C14 F3 -175.34(19)
F2 C13 C14 F4 -55.2(2)
F2 C13 C14 F5 65.0(2)
O1 C3 C4 C5 -179.64(15)
N1 C8 C9 C10 33.01(19)
N1 C11 C12 C13 159.80(15)
C1 C2 C3 O1 179.89(16)
C1 C2 C3 C4 0.5(3)
C2 C1 C6 N1 178.85(17)
C2 C1 C6 C5 0.0(3)
C2 C3 C4 C5 -0.2(3)
C3 C4 C5 C6 -0.2(3)
C4 C5 C6 N1 -178.57(16)
C4 C5 C6 C1 0.3(2)
C6 N1 C8 C9 -178.58(17)
C6 N1 C11 C10 154.41(17)
C6 N1 C11 C12 -84.3(2)
C6 C1 C2 C3 -0.4(3)
C7 O1 C3 C2 -2.5(3)
C7 O1 C3 C4 176.98(16)
C8 N1 C6 C1 167.29(17)
C8 N1 C6 C5 -13.9(3)
C8 N1 C11 C10 -8.6(2)
C8 N1 C11 C12 112.65(17)
C8 C9 C10 C11 -38.47(19)
C9 C10 C11 N1 28.85(19)
C9 C10 C11 C12 -89.18(19)
C10 C11 C12 C13 -85.6(2)
C11 N1 C6 C1 5.9(3)
C11 N1 C6 C5 -175.22(16)
C11 N1 C8 C9 -15.5(2)
C11 C12 C13 F1 -53.9(2)
C11 C12 C13 F2 64.9(2)
C11 C12 C13 C14 -173.93(16)
C12 C13 C14 F3 60.1(2)
C12 C13 C14 F4 -179.74(17)
C12 C13 C14 F5 -59.6(2)
